data_2103867
loop_
_publ_author_name
'Friese, Karen'
'Kienle, Lorenz'
'Duppel, Viola'
'Luo, Hongmei'
'Lin, Chengtian'

_publ_section_title
;
 Single-crystal X-ray diffraction and electron-microscopy study of
 multiple-twinned Sr~3~(Ru~0.336~,Pt~0.664~)CuO~6~
;
_journal_issue 2
_journal_name_full 'Acta Crystallographica Section B'
_journal_page_first 182
_journal_page_last 189
_journal_paper_doi 10.1107/S0108768102023510
_journal_volume 59
_journal_year 2003
_chemical_formula_sum 'Cu0.5 O3 Pt0.332 Ru0.168 Sr1.5'
_chemical_formula_weight 293.08
_space_group_crystal_system monoclinic
_space_group_IT_number 15
_space_group_name_Hall '-C 2yc (x+y-16/3*z,-x+y+16/3*z,1/3*z)'
_space_group_name_H-M_alt 'R 1 2/c 1'
_atom_sites_solution_primary direct
_atom_sites_solution_secondary difmap
_cell_angle_alpha 90
_cell_angle_beta 90
_cell_angle_gamma 120
_cell_formula_units_Z 18
_cell_length_a 9.5950(15)
_cell_length_b 9.5950(15)
_cell_length_c 11.193(2)
_cell_measurement_reflns_used 27773
_cell_measurement_temperature 293(2)
_cell_measurement_theta_max 36.8
_cell_measurement_theta_min 4
_cell_volume 892.4(3)
_computing_cell_refinement 'XCALIBUR (Oxford diffraction, 2000)'
_computing_data_collection 'XCALIBUR (Oxford diffraction, 2000)'
_computing_data_reduction 'X-RED (Stoe & Cie, 1998)'
_computing_structure_refinement 'Jana2000 (Petricek & Dusek, 2000)'
_computing_structure_solution 'SIR97 (Altomare et. al., 1997)'
_diffrn_ambient_temperature 293(2)
_diffrn_measured_fraction_theta_full .316
_diffrn_measured_fraction_theta_max .316
_diffrn_measurement_device_type 'Stoe Stadi4 + Oxford Instrument CCD'
_diffrn_radiation_monochromator graphite
_diffrn_radiation_source 'fine-focus sealed tube'
_diffrn_radiation_type MoK\a
_diffrn_radiation_wavelength 0.71073
_diffrn_reflns_limit_h_max 16
_diffrn_reflns_limit_h_min -15
_diffrn_reflns_limit_k_max 15
_diffrn_reflns_limit_k_min -16
_diffrn_reflns_limit_l_max 18
_diffrn_reflns_limit_l_min -19
_diffrn_reflns_number 27773
_diffrn_reflns_theta_full 36.81
_diffrn_reflns_theta_max 36.81
_diffrn_reflns_theta_min 4.25
_exptl_absorpt_coefficient_mu 46.60
_exptl_absorpt_correction_T_max 0.1035
_exptl_absorpt_correction_T_min 0.0337
_exptl_absorpt_correction_type gaussian
_exptl_crystal_colour colorless
_exptl_crystal_density_diffrn 6.539
_exptl_crystal_density_method 'not measured'
_exptl_crystal_description 'hexagonal prismatic'
_exptl_crystal_F_000 1546
_exptl_crystal_size_max 0.08
_exptl_crystal_size_mid 0.04
_exptl_crystal_size_min 0.02
_refine_diff_density_max 18.59
_refine_diff_density_min -5.24
_refine_ls_extinction_coef 0.0099(5)
_refine_ls_extinction_method isotropic
_refine_ls_number_parameters 55
_refine_ls_number_reflns 4822
_refine_ls_number_restraints 0
_refine_ls_restrained_S_all 2.65
_refine_ls_restrained_S_obs 3.23
_refine_ls_R_factor_all 0.084
_refine_ls_R_factor_gt 0.057
_refine_ls_weighting_details w=1/[\s^2^(Fo^2^)]
_refine_ls_weighting_scheme calc
_refine_ls_wR_factor_all 0.050
_refine_ls_wR_factor_gt 0.050
_reflns_number_gt 3201
_reflns_number_total 4822
_reflns_threshold_expression I>3\s(I)
_cod_data_source_file na0140.cif
_cod_data_source_block I
_cod_depositor_comments
;
The following automatic conversions were performed:

'_symmetry_cell_setting' tag value 'monoclinc' was replaced with
'monoclinic' value.

Automatic conversion script
Id: cif_fix_values 1646 2011-03-28 12:23:43Z adriana 

The following automatic conversions were performed:

'_refine_ls_weighting_scheme' value 'calc w=1/[\s^2^(Fo^2^)]' was
changed to 'calc'. New tag '_refine_ls_weighting_details' was
created. The value of the new tag was set to 'w=1/[\s^2^(Fo^2^)]'.

Automatic conversion script
Id: cif_fix_values 3143 2015-03-26 13:38:13Z robertas 
;
_cod_original_sg_symbol_H-M 'R 12/c'
_cod_database_code 2103867
_cod_database_fobs_code 2103867

loop_
_space_group_symop_id
_space_group_symop_operation_xyz
1 x,y,z
2 y,x,-z+1/2
3 x+2/3,y+1/3,z+1/3
4 y+2/3,x+1/3,-z+5/6
5 x+1/3,y+2/3,z+2/3
6 y+1/3,x+2/3,-z+1/6
7 -x,-y,-z
8 -y,-x,z+1/2
9 -x+2/3,-y+1/3,-z+1/3
10 -y+2/3,-x+1/3,z+5/6
11 -x+1/3,-y+2/3,-z+2/3
12 -y+1/3,-x+2/3,z+1/6

loop_
_atom_site_label
_atom_site_fract_x
_atom_site_fract_y
_atom_site_fract_z
_atom_site_U_iso_or_equiv
_atom_site_adp_type
_atom_site_calc_flag
_atom_site_occupancy
_atom_site_type_symbol
Sr1 0.63804(18) 0.0083(2) 0.25030(19) 0.0093(5) Uani d 1 Sr
Sr2 0.3555(3) 0.3555(3) 0.25 0.0091(7) Uani d 1 Sr
Ru 0 0 0 0.0063(4) Uani d 0.336(5) Ru
Pt 0 0 0 0.0063(4) Uani d 0.663(5) Pt
Cu 0.0525(2) 0.0525(2) 0.75 0.0119(7) Uani d 1 Cu
O1 0.3193(14) 0.8148(14) 0.2873(11) 0.011(3) Uani d 1 O
O2 0.1706(13) 0.4812(12) 0.2622(10) 0.008(3) Uani d 1 O
O3 0.5035(14) 0.6809(14) 0.2837(11) 0.012(3) Uani d 1 O

loop_
_atom_site_aniso_label
_atom_site_aniso_U_11
_atom_site_aniso_U_22
_atom_site_aniso_U_33
_atom_site_aniso_U_12
_atom_site_aniso_U_13
_atom_site_aniso_U_23
_atom_site_aniso_type_symbol
Sr1 0.0088(7) 0.0087(6) 0.0078(6) 0.0025(6) 0.0001(7) -0.0024(5) Sr
Sr2 0.0090(7) 0.0090(7) 0.0066(10) 0.0026(8) 0.0014(4) -0.0014(4) Sr
Ru 0.0044(5) 0.0045(5) 0.0054(2) -0.0012(4) 0.0007(4) -0.0007(4) Ru
Pt 0.0044(5) 0.0045(5) 0.0054(2) -0.0012(4) 0.0007(4) -0.0007(4) Pt
Cu 0.0174(8) 0.0174(8) 0.0072(8) 0.0134(8) 0.0020(5) -0.0020(5) Cu
O1 0.016(3) 0.012(3) 0.008(2) 0.008(3) 0.004(4) 0.004(4) O
O2 0.012(3) 0.009(3) 0.008(2) 0.008(3) 0.002(4) -0.001(4) O
O3 0.009(3) 0.016(3) 0.008(2) 0.004(4) -0.002(4) -0.005(5) O

loop_
_atom_type_symbol
_atom_type_scat_dispersion_real
_atom_type_scat_dispersion_imag
_atom_type_scat_source
O 0.011 0.006 'International Tables Vol C Tables  4.2.6.8 and 6.1.1.4'
Cu 0.320 1.265 'International Tables Vol C Tables  4.2.6.8 and 6.1.1.4'
Sr -1.531 3.250 'International Tables Vol C Tables  4.2.6.8 and 6.1.1.4'
Ru -1.259 0.836 'International Tables Vol C Tables  4.2.6.8 and 6.1.1.4'
Pt -1.703 8.391 'International Tables Vol C Tables  4.2.6.8 and 6.1.1.4'

loop_
_geom_angle_atom_site_label_1
_geom_angle_atom_site_label_2
_geom_angle_atom_site_label_3
_geom_angle_site_symmetry_1
_geom_angle_site_symmetry_3
_geom_angle
O3 Sr1 O2 11_655 9 130.4
O3 Sr1 O1 11_655 10_655 73.1
O2 Sr1 O1 9 10_655 74.8
O3 Sr1 O1 11_655 2 96.3
O2 Sr1 O1 9 2 114.0
O1 Sr1 O1 10_655 2 79.9
O3 Sr1 O3 11_655 12_655 73.0
O2 Sr1 O3 9 12_655 152.3
O1 Sr1 O3 10_655 12_655 131.9
O1 Sr1 O3 2 12_655 71.1
O3 Sr1 O2 11_655 2 138.8
O2 Sr1 O2 9 2 90.6
O1 Sr1 O2 10_655 2 131.2
O1 Sr1 O2 2 2 63.8
O3 Sr1 O2 12_655 2 66.6
O3 Sr1 O1 11_655 1_545 119.2
O2 Sr1 O1 9 1_545 67.4
O1 Sr1 O1 10_655 1_545 137.9
O1 Sr1 O1 2 1_545 132.2
O3 Sr1 O1 12_655 1_545 88.8
O2 Sr1 O1 2 1_545 68.4
O3 Sr1 O3 11_655 1_545 76.2
O2 Sr1 O3 9 1_545 67.5
O1 Sr1 O3 10_655 1_545 90.9
O1 Sr1 O3 2 1_545 169.6
O3 Sr1 O3 12_655 1_545 112.7
O2 Sr1 O3 2 1_545 126.5
O1 Sr1 O3 1_545 1_545 58.2
O3 Sr1 Pt 11_655 3 102.2
O2 Sr1 Pt 9 3 126.4
O1 Sr1 Pt 10_655 3 119.3
O1 Sr1 Pt 2 3 39.7
O3 Sr1 Pt 12_655 3 40.3
O2 Sr1 Pt 2 3 39.2
O1 Sr1 Pt 1_545 3 98.3
O3 Sr1 Pt 1_545 3 148.4
O3 Sr1 Ru 11_655 3 102.2
O2 Sr1 Ru 9 3 126.4
O1 Sr1 Ru 10_655 3 119.3
O1 Sr1 Ru 2 3 39.7
O3 Sr1 Ru 12_655 3 40.3
O2 Sr1 Ru 2 3 39.2
O1 Sr1 Ru 1_545 3 98.3
O3 Sr1 Ru 1_545 3 148.4
Pt Sr1 Ru 3 3 0.0
O3 Sr1 Cu 11_655 5_544 81.2
O2 Sr1 Cu 9 5_544 89.9
O1 Sr1 Cu 10_655 5_544 127.8
O1 Sr1 Cu 2 5_544 148.7
O3 Sr1 Cu 12_655 5_544 78.5
O2 Sr1 Cu 2 5_544 97.7
O1 Sr1 Cu 1_545 5_544 38.0
O3 Sr1 Cu 1_545 5_544 38.4
Pt Sr1 Cu 3 5_544 110.0
Ru Sr1 Cu 3 5_544 110.0
O3 Sr1 Ru 11_655 6_544 114.9
O2 Sr1 Ru 9 6_544 37.7
O1 Sr1 Ru 10_655 6_544 99.8
O1 Sr1 Ru 2 6_544 147.5
O3 Sr1 Ru 12_655 6_544 125.2
O2 Sr1 Ru 2 6_544 95.1
O1 Sr1 Ru 1_545 6_544 38.1
O3 Sr1 Ru 1_545 6_544 38.7
Pt Sr1 Ru 3 6_544 132.5
Ru Sr1 Ru 3 6_544 132.5
Cu Sr1 Ru 5_544 6_544 52.2
O2 Sr2 O2 10 11 90.0
O2 Sr2 O2 10 2 79.0
O2 Sr2 O2 11 2 92.1
O2 Sr2 O2 10 . 92.1
O2 Sr2 O2 11 . 79.0
O2 Sr2 O2 2 . 167.4
O2 Sr2 O3 10 2 116.7
O2 Sr2 O3 11 2 136.6
O2 Sr2 O3 2 2 63.2
O2 Sr2 O3 . 2 129.3
O2 Sr2 O3 10 . 136.6
O2 Sr2 O3 11 . 116.7
O2 Sr2 O3 2 . 129.3
O2 Sr2 O3 . . 63.2
O3 Sr2 O3 2 . 67.6
O2 Sr2 O1 10 12_655 136.4
O2 Sr2 O1 11 12_655 69.7
O2 Sr2 O1 2 12_655 64.3
O2 Sr2 O1 . 12_655 119.5
O3 Sr2 O1 2 12_655 67.5
O3 Sr2 O1 . 12_655 86.6
O2 Sr2 O1 10 9_565 69.7
O2 Sr2 O1 11 9_565 136.4
O2 Sr2 O1 2 9_565 119.5
O2 Sr2 O1 . 9_565 64.3
O3 Sr2 O1 2 9_565 86.6
O3 Sr2 O1 . 9_565 67.5
O1 Sr2 O1 12_655 9_565 149.1
O2 Sr2 Pt 10 3 116.1
O2 Sr2 Pt 11 3 99.6
O2 Sr2 Pt 2 3 38.0
O2 Sr2 Pt . 3 151.8
O3 Sr2 Pt 2 3 38.9
O3 Sr2 Pt . 3 93.8
O1 Sr2 Pt 12_655 3 38.1
O1 Sr2 Pt 9_565 3 123.9
O2 Sr2 Ru 10 3 116.1
O2 Sr2 Ru 11 3 99.6
O2 Sr2 Ru 2 3 38.0
O2 Sr2 Ru . 3 151.8
O3 Sr2 Ru 2 3 38.9
O3 Sr2 Ru . 3 93.8
O1 Sr2 Ru 12_655 3 38.1
O1 Sr2 Ru 9_565 3 123.9
Pt Sr2 Ru 3 3 0.0
O2 Sr2 Pt 10 6_554 99.6
O2 Sr2 Pt 11 6_554 116.1
O2 Sr2 Pt 2 6_554 151.8
O2 Sr2 Pt . 6_554 38.0
O3 Sr2 Pt 2 6_554 93.8
O3 Sr2 Pt . 6_554 38.9
O1 Sr2 Pt 12_655 6_554 123.9
O1 Sr2 Pt 9_565 6_554 38.1
Pt Sr2 Pt 3 6_554 129.2
Ru Sr2 Pt 3 6_554 129.2
O2 Sr2 Ru 10 6_554 99.6
O2 Sr2 Ru 11 6_554 116.1
O2 Sr2 Ru 2 6_554 151.8
O2 Sr2 Ru . 6_554 38.0
O3 Sr2 Ru 2 6_554 93.8
O3 Sr2 Ru . 6_554 38.9
O1 Sr2 Ru 12_655 6_554 123.9
O1 Sr2 Ru 9_565 6_554 38.1
Pt Sr2 Ru 3 6_554 129.2
Ru Sr2 Ru 3 6_554 129.2
Pt Sr2 Ru 6_554 6_554 0.0
O2 Ru O2 10 6_444 180.0
O2 Ru O1 10 10 88.4
O2 Ru O1 6_444 10 91.6
O2 Ru O1 10 6_444 91.6
O2 Ru O1 6_444 6_444 88.4
O1 Ru O1 10 6_444 180.0
O2 Ru O3 10 10 87.6
O2 Ru O3 6_444 10 92.4
O1 Ru O3 10 10 81.7
O1 Ru O3 6_444 10 98.3
O2 Ru O3 10 6_444 92.4
O2 Ru O3 6_444 6_444 87.6
O1 Ru O3 10 6_444 98.3
O1 Ru O3 6_444 6_444 81.7
O3 Ru O3 10 6_444 180.0
O2 Ru Cu 10 7_556 67.7
O2 Ru Cu 6_444 7_556 112.3
O1 Ru Cu 10 7_556 44.2
O1 Ru Cu 6_444 7_556 135.8
O3 Ru Cu 10 7_556 45.0
O3 Ru Cu 6_444 7_556 135.0
O2 Ru Cu 10 1_554 112.3
O2 Ru Cu 6_444 1_554 67.7
O1 Ru Cu 10 1_554 135.8
O1 Ru Cu 6_444 1_554 44.2
O3 Ru Cu 10 1_554 135.0
O3 Ru Cu 6_444 1_554 45.0
Cu Ru Cu 7_556 1_554 180.0
O2 Ru Sr1 10 5_444 122.6
O2 Ru Sr1 6_444 5_444 57.4
O1 Ru Sr1 10 5_444 123.5
O1 Ru Sr1 6_444 5_444 56.5
O3 Ru Sr1 10 5_444 57.1
O3 Ru Sr1 6_444 5_444 122.9
Cu Ru Sr1 7_556 5_444 101.3
Cu Ru Sr1 1_554 5_444 78.7
O2 Ru Sr1 10 9 57.4
O2 Ru Sr1 6_444 9 122.6
O1 Ru Sr1 10 9 56.5
O1 Ru Sr1 6_444 9 123.5
O3 Ru Sr1 10 9 122.9
O3 Ru Sr1 6_444 9 57.1
Cu Ru Sr1 7_556 9 78.7
Cu Ru Sr1 1_554 9 101.3
Sr1 Ru Sr1 5_444 9 180.0
O2 Ru Sr2 10 5_444 126.5
O2 Ru Sr2 6_444 5_444 53.5
O1 Ru Sr2 10 5_444 58.9
O1 Ru Sr2 6_444 5_444 121.1
O3 Ru Sr2 10 5_444 122.8
O3 Ru Sr2 6_444 5_444 57.2
Cu Ru Sr2 7_556 5_444 102.0
Cu Ru Sr2 1_554 5_444 78.0
Sr1 Ru Sr2 5_444 5_444 110.8
Sr1 Ru Sr2 9 5_444 69.2
O2 Ru Sr2 10 9 53.5
O2 Ru Sr2 6_444 9 126.5
O1 Ru Sr2 10 9 121.1
O1 Ru Sr2 6_444 9 58.9
O3 Ru Sr2 10 9 57.2
O3 Ru Sr2 6_444 9 122.8
Cu Ru Sr2 7_556 9 78.0
Cu Ru Sr2 1_554 9 102.0
Sr1 Ru Sr2 5_444 9 69.2
Sr1 Ru Sr2 9 9 110.8
Sr2 Ru Sr2 5_444 9 180.0
O2 Pt O2 10 6_444 180.0
O2 Pt O1 10 10 88.4
O2 Pt O1 6_444 10 91.6
O2 Pt O1 10 6_444 91.6
O2 Pt O1 6_444 6_444 88.4
O1 Pt O1 10 6_444 180.0
O2 Pt O3 10 10 87.6
O2 Pt O3 6_444 10 92.4
O1 Pt O3 10 10 81.7
O1 Pt O3 6_444 10 98.3
O2 Pt O3 10 6_444 92.4
O2 Pt O3 6_444 6_444 87.6
O1 Pt O3 10 6_444 98.3
O1 Pt O3 6_444 6_444 81.7
O3 Pt O3 10 6_444 180.0
O2 Pt Cu 10 7_556 67.7
O2 Pt Cu 6_444 7_556 112.3
O1 Pt Cu 10 7_556 44.2
O1 Pt Cu 6_444 7_556 135.8
O3 Pt Cu 10 7_556 45.0
O3 Pt Cu 6_444 7_556 135.0
O2 Pt Cu 10 1_554 112.3
O2 Pt Cu 6_444 1_554 67.7
O1 Pt Cu 10 1_554 135.8
O1 Pt Cu 6_444 1_554 44.2
O3 Pt Cu 10 1_554 135.0
O3 Pt Cu 6_444 1_554 45.0
Cu Pt Cu 7_556 1_554 180.0
O2 Pt Sr1 10 5_444 122.6
O2 Pt Sr1 6_444 5_444 57.4
O1 Pt Sr1 10 5_444 123.5
O1 Pt Sr1 6_444 5_444 56.5
O3 Pt Sr1 10 5_444 57.1
O3 Pt Sr1 6_444 5_444 122.9
Cu Pt Sr1 7_556 5_444 101.3
Cu Pt Sr1 1_554 5_444 78.7
O2 Pt Sr1 10 9 57.4
O2 Pt Sr1 6_444 9 122.6
O1 Pt Sr1 10 9 56.5
O1 Pt Sr1 6_444 9 123.5
O3 Pt Sr1 10 9 122.9
O3 Pt Sr1 6_444 9 57.1
Cu Pt Sr1 7_556 9 78.7
Cu Pt Sr1 1_554 9 101.3
Sr1 Pt Sr1 5_444 9 180.0
O2 Pt Sr2 10 5_444 126.5
O2 Pt Sr2 6_444 5_444 53.5
O1 Pt Sr2 10 5_444 58.9
O1 Pt Sr2 6_444 5_444 121.1
O3 Pt Sr2 10 5_444 122.8
O3 Pt Sr2 6_444 5_444 57.2
Cu Pt Sr2 7_556 5_444 102.0
Cu Pt Sr2 1_554 5_444 78.0
Sr1 Pt Sr2 5_444 5_444 110.8
Sr1 Pt Sr2 9 5_444 69.2
O2 Pt Sr2 10 9 53.5
O2 Pt Sr2 6_444 9 126.5
O1 Pt Sr2 10 9 121.1
O1 Pt Sr2 6_444 9 58.9
O3 Pt Sr2 10 9 57.2
O3 Pt Sr2 6_444 9 122.8
Cu Pt Sr2 7_556 9 78.0
Cu Pt Sr2 1_554 9 102.0
Sr1 Pt Sr2 5_444 9 69.2
Sr1 Pt Sr2 9 9 110.8
Sr2 Pt Sr2 5_444 9 180.0
O1 Cu O1 6_445 3_445 171.9
O1 Cu O3 6_445 6_445 83.4
O1 Cu O3 3_445 6_445 95.1
O1 Cu O3 6_445 3_445 95.1
O1 Cu O3 3_445 3_445 83.4
O3 Cu O3 6_445 3_445 158.1
O1 Cu Pt 6_445 2 137.0
O1 Cu Pt 3_445 2 45.1
O3 Cu Pt 6_445 2 139.7
O3 Cu Pt 3_445 2 46.0
O1 Cu Ru 6_445 2 137.0
O1 Cu Ru 3_445 2 45.1
O3 Cu Ru 6_445 2 139.7
O3 Cu Ru 3_445 2 46.0
Pt Cu Ru 2 2 0.0
O1 Cu Pt 6_445 1_556 45.1
O1 Cu Pt 3_445 1_556 137.0
O3 Cu Pt 6_445 1_556 46.0
O3 Cu Pt 3_445 1_556 139.7
Pt Cu Pt 2 1_556 159.6
Ru Cu Pt 2 1_556 159.6
O1 Cu Ru 6_445 1_556 45.1
O1 Cu Ru 3_445 1_556 137.0
O3 Cu Ru 6_445 1_556 46.0
O3 Cu Ru 3_445 1_556 139.7
Pt Cu Ru 2 1_556 159.6
Ru Cu Ru 2 1_556 159.6
Pt Cu Ru 1_556 1_556 0.0
O1 Cu Sr1 6_445 6_545 56.9
O1 Cu Sr1 3_445 6_545 115.6
O3 Cu Sr1 6_445 6_545 58.6
O3 Cu Sr1 3_445 6_545 102.4
Pt Cu Sr1 2 6_545 135.6
Ru Cu Sr1 2 6_545 135.6
Pt Cu Sr1 1_556 6_545 64.7
Ru Cu Sr1 1_556 6_545 64.7
O1 Cu Sr1 6_445 3_455 115.6
O1 Cu Sr1 3_445 3_455 56.9
O3 Cu Sr1 6_445 3_455 102.4
O3 Cu Sr1 3_445 3_455 58.6
Pt Cu Sr1 2 3_455 64.7
Ru Cu Sr1 2 3_455 64.7
Pt Cu Sr1 1_556 3_455 135.6
Ru Cu Sr1 1_556 3_455 135.6
Sr1 Cu Sr1 6_545 3_455 72.0
O1 Cu Sr1 6_445 7_656 48.8
O1 Cu Sr1 3_445 7_656 127.4
O3 Cu Sr1 6_445 7_656 122.2
O3 Cu Sr1 3_445 7_656 47.9
Pt Cu Sr1 2 7_656 93.6
Ru Cu Sr1 2 7_656 93.6
Pt Cu Sr1 1_556 7_656 93.7
Ru Cu Sr1 1_556 7_656 93.7
Sr1 Cu Sr1 6_545 7_656 67.6
Sr1 Cu Sr1 3_455 7_656 78.2
O1 Cu Sr1 6_445 8_566 127.4
O1 Cu Sr1 3_445 8_566 48.8
O3 Cu Sr1 6_445 8_566 47.9
O3 Cu Sr1 3_445 8_566 122.2
Pt Cu Sr1 2 8_566 93.7
Ru Cu Sr1 2 8_566 93.7
Pt Cu Sr1 1_556 8_566 93.6
Ru Cu Sr1 1_556 8_566 93.6
Sr1 Cu Sr1 6_545 8_566 78.2
Sr1 Cu Sr1 3_455 8_566 67.6
Sr1 Cu Sr1 7_656 8_566 137.6
Cu O1 Pt 5_554 6_554 90.7
Cu O1 Ru 5_554 6_554 90.7
Pt O1 Ru 6_554 6_554 0.0
Cu O1 Sr1 5_554 12_565 94.4
Pt O1 Sr1 6_554 12_565 172.1
Ru O1 Sr1 6_554 12_565 172.1
Cu O1 Sr1 5_554 2 110.1
Pt O1 Sr1 6_554 2 83.8
Ru O1 Sr1 6_554 2 83.8
Sr1 O1 Sr1 12_565 2 100.1
Cu O1 Sr1 5_554 1_565 85.1
Pt O1 Sr1 6_554 1_565 86.0
Ru O1 Sr1 6_554 1_565 86.0
Sr1 O1 Sr1 12_565 1_565 88.4
Sr1 O1 Sr1 2 1_565 161.8
Cu O1 Sr2 5_554 9_565 164.3
Pt O1 Sr2 6_554 9_565 83.0
Ru O1 Sr2 6_554 9_565 83.0
Sr1 O1 Sr2 12_565 9_565 90.6
Sr1 O1 Sr2 2 9_565 83.7
Sr1 O1 Sr2 1_565 9_565 80.1
Pt O2 Ru 6_554 6_554 0.0
Pt O2 Sr2 6_554 11 164.3
Ru O2 Sr2 6_554 11 164.3
Pt O2 Sr1 6_554 9 93.1
Ru O2 Sr1 6_554 9 93.1
Sr2 O2 Sr1 11 9 99.5
Pt O2 Sr2 6_554 . 88.5
Ru O2 Sr2 6_554 . 88.5
Sr2 O2 Sr2 11 . 101.0
Sr1 O2 Sr2 9 . 88.5
Pt O2 Sr1 6_554 2 83.4
Ru O2 Sr1 6_554 2 83.4
Sr2 O2 Sr1 11 2 87.3
Sr1 O2 Sr1 9 2 90.0
Sr2 O2 Sr1 . 2 171.7
Cu O3 Pt 5_554 6_554 89.1
Cu O3 Ru 5_554 6_554 89.1
Pt O3 Ru 6_554 6_554 0.0
Cu O3 Sr1 5_554 11_655 94.7
Pt O3 Sr1 6_554 11_655 171.9
Ru O3 Sr1 6_554 11_655 171.9
Cu O3 Sr1 5_554 10_565 165.2
Pt O3 Sr1 6_554 10_565 82.5
Ru O3 Sr1 6_554 10_565 82.5
Sr1 O3 Sr1 11_655 10_565 95.2
Cu O3 Sr2 5_554 . 107.0
Pt O3 Sr2 6_554 . 83.9
Ru O3 Sr2 6_554 . 83.9
Sr1 O3 Sr2 11_655 . 88.1
Sr1 O3 Sr2 10_565 . 84.3
Cu O3 Sr1 5_554 1_565 83.0
Pt O3 Sr1 6_554 1_565 83.8
Ru O3 Sr1 6_554 1_565 83.8
Sr1 O3 Sr1 11_655 1_565 103.8
Sr1 O3 Sr1 10_565 1_565 84.0
Sr2 O3 Sr1 . 1_565 164.0

loop_
_geom_bond_atom_site_label_1
_geom_bond_atom_site_label_2
_geom_bond_site_symmetry_2
_geom_bond_distance
Sr1 O3 11_655 2.4566
Sr1 O2 9 2.4659
Sr1 O1 10_655 2.4910
Sr1 O1 2 2.6262
Sr1 O3 12_655 2.6524
Sr1 O2 2 2.6558
Sr1 O1 1_545 2.7006
Sr1 O3 1_545 2.7607
Sr1 Pt 3 3.1316
Sr1 Ru 3 3.1316
Sr1 Cu 5_544 3.2104
Sr1 Ru 6_544 3.2538
Sr2 O2 10 2.4605
Sr2 O2 11 2.4605
Sr2 O2 2 2.5997
Sr2 O2 . 2.5997
Sr2 O3 2 2.7338
Sr2 O3 . 2.7338
Sr2 O1 12_655 2.7909
Sr2 O1 9_565 2.7909
Sr2 Pt 3 3.2348
Sr2 Ru 3 3.2348
Sr2 Pt 6_554 3.2348
Sr2 Ru 6_554 3.2348
Ru O2 10 1.9926
Ru O2 6_444 1.9926
Ru O1 10 2.0135
Ru O1 6_444 2.0135
Ru O3 10 2.0444
Ru O3 6_444 2.0444
Ru Cu 7_556 2.8432
Ru Cu 1_554 2.8432
Ru Sr1 5_444 3.1316
Ru Sr1 9 3.1316
Ru Sr2 5_444 3.2348
Ru Sr2 9 3.2348
Pt O2 10 1.9926
Pt O2 6_444 1.9926
Pt O1 10 2.0135
Pt O1 6_444 2.0135
Pt O3 10 2.0444
Pt O3 6_444 2.0444
Pt Cu 7_556 2.8432
Pt Cu 1_554 2.8432
Pt Sr1 5_444 3.1316
Pt Sr1 9 3.1316
Pt Sr2 5_444 3.2348
Pt Sr2 9 3.2348
Cu O1 6_445 1.9826
Cu O1 3_445 1.9826
Cu O3 6_445 2.0097
Cu O3 3_445 2.0097
Cu Pt 2 2.8432
Cu Ru 2 2.8432
Cu Pt 1_556 2.8432
Cu Ru 1_556 2.8432
Cu Sr1 6_545 3.2105
Cu Sr1 3_455 3.2105
Cu Sr1 7_656 3.3001
Cu Sr1 8_566 3.3001
O1 Cu 5_554 1.9825
O1 Pt 6_554 2.0135
O1 Ru 6_554 2.0135
O1 Sr1 12_565 2.4910
O1 Sr1 2 2.6262
O1 Sr1 1_565 2.7006
O1 Sr2 9_565 2.7909
O2 Pt 6_554 1.9926
O2 Ru 6_554 1.9926
O2 Sr2 11 2.4605
O2 Sr1 9 2.4659
O2 Sr1 2 2.6558
O3 Cu 5_554 2.0098
O3 Pt 6_554 2.0444
O3 Ru 6_554 2.0444
O3 Sr1 11_655 2.4566
O3 Sr1 10_565 2.6524
O3 Sr1 1_565 2.7607
